data_4066966
loop_
_publ_author_name
'Vicente, Jos\'e'
'Saura-Llamas, Isabel'
'Garc\'ia-L\'opez, Jos\'e-Antonio'
'Bautista, Delia'

_publ_section_title
;
 Eight-Membered Palladacycles Derived from the Insertion of Olefins into
 the Pd&#x2212;C Bond of Ortho-Palladated Pharmaceuticals Phenethylamine
 and Phentermine. Synthesis of Stable Heck-Type Intermediates Containing
 Accessible \b-Hydrogens and Its Use in the Synthesis of
 2-Styrylphenethylamines, Tetrahydroisoquinolines, and Eight-Membered
 Cyclic Amidines&#x2020;
;
_journal_issue 19
_journal_name_full Organometallics
_journal_page_first 4320
_journal_paper_doi 10.1021/om100738z
_journal_volume 29
_journal_year 2010
_chemical_formula_sum 'C30 H42 Cl2 N2 O4 Pd'
_chemical_formula_weight 671.96
_chemical_name_systematic
; 
 ? 
;
_space_group_IT_number 2
_symmetry_cell_setting triclinic
_symmetry_space_group_name_Hall '-P 1'
_symmetry_space_group_name_H-M 'P -1'
_atom_sites_solution_hydrogens geom
_atom_sites_solution_primary direct
_atom_sites_solution_secondary difmap
_audit_creation_method SHELXL-97
_cell_angle_alpha 80.693(2)
_cell_angle_beta 89.281(2)
_cell_angle_gamma 74.993(2)
_cell_formula_units_Z 1
_cell_length_a 5.9788(8)
_cell_length_b 9.4650(12)
_cell_length_c 14.2252(18)
_cell_measurement_reflns_used 'P -1'
_cell_measurement_temperature 100(2)
_cell_measurement_theta_max 25.99
_cell_measurement_theta_min 2.26
_cell_volume 766.94(17)
_computing_cell_refinement 'Bruker SAINT'
_computing_data_collection 'Bruker SMART'
_computing_data_reduction 'Bruker SAINT'
_computing_molecular_graphics 'Bruker SHELXTL'
_computing_publication_material 'Bruker SHELXTL'
_computing_structure_refinement 'SHELXL-97 (Sheldrick, 1997)'
_computing_structure_solution 'SHELXS-97 (Sheldrick, 1990)'
_diffrn_ambient_temperature 100(2)
_diffrn_detector_area_resol_mean 8.26
_diffrn_measured_fraction_theta_full 0.993
_diffrn_measured_fraction_theta_max 0.914
_diffrn_measurement_device_type 'Bruker SMART APEX CCD'
_diffrn_measurement_method \w-scan
_diffrn_radiation_monochromator graphite
_diffrn_radiation_source 'fine-focus sealed tube'
_diffrn_radiation_type MoK\a
_diffrn_radiation_wavelength 0.71073
_diffrn_reflns_av_R_equivalents 0.0409
_diffrn_reflns_av_sigmaI/netI 0.0570
_diffrn_reflns_limit_h_max 7
_diffrn_reflns_limit_h_min -7
_diffrn_reflns_limit_k_max 12
_diffrn_reflns_limit_k_min -12
_diffrn_reflns_limit_l_max 18
_diffrn_reflns_limit_l_min -18
_diffrn_reflns_number 8928
_diffrn_reflns_theta_full 26.00
_diffrn_reflns_theta_max 28.20
_diffrn_reflns_theta_min 2.26
_exptl_absorpt_coefficient_mu 0.816
_exptl_absorpt_correction_T_max 0.9681
_exptl_absorpt_correction_T_min 0.8221
_exptl_absorpt_correction_type multi-scan
_exptl_absorpt_process_details SADABS
_exptl_crystal_colour colourless
_exptl_crystal_density_diffrn 1.455
_exptl_crystal_density_method 'not measured'
_exptl_crystal_description needle
_exptl_crystal_F_000 348
_exptl_crystal_size_max 0.25
_exptl_crystal_size_mid 0.04
_exptl_crystal_size_min 0.04
_refine_diff_density_max 0.688
_refine_diff_density_min -0.429
_refine_diff_density_rms 0.105
_refine_ls_extinction_method none
_refine_ls_goodness_of_fit_ref 1.058
_refine_ls_hydrogen_treatment 'NH2 free with SADI, Me rigid, other riding'
_refine_ls_matrix_type full
_refine_ls_number_parameters 188
_refine_ls_number_reflns 3448
_refine_ls_number_restraints 1
_refine_ls_restrained_S_all 1.058
_refine_ls_R_factor_all 0.0455
_refine_ls_R_factor_gt 0.0402
_refine_ls_shift/su_max 0.000
_refine_ls_shift/su_mean 0.000
_refine_ls_structure_factor_coef Fsqd
_refine_ls_weighting_details 'calc w=1/[\s^2^(Fo^2^)+(0.0391P)^2^+0.1071P] where P=(Fo^2^+2Fc^2^)/3'
_refine_ls_weighting_scheme calc
_refine_ls_wR_factor_gt 0.0828
_refine_ls_wR_factor_ref 0.0852
_reflns_number_gt 3178
_reflns_number_total 3448
_reflns_threshold_expression >2sigma(I)
_cod_data_source_file om100738z_si_002.cif
_cod_data_source_block jae211bs
_cod_depositor_comments
;
The following automatic conversions were performed:

'_symmetry_cell_setting' value 'Triclinic' changed to 'triclinic'
according to /home/saulius/struct/CIF-dictionaries/cif_core.dic
dictionary named 'cif_core.dic' version 2.4.1 from 2010-06-29.

Automatic conversion script
Id: cif_fix_values 1715 2011-07-08 13:25:40Z adriana 
;
_cod_database_code 4066966

loop_
_symmetry_equiv_pos_as_xyz
'x, y, z'
'-x, -y, -z'

loop_
_atom_site_label
_atom_site_type_symbol
_atom_site_fract_x
_atom_site_fract_y
_atom_site_fract_z
_atom_site_U_iso_or_equiv
_atom_site_adp_type
_atom_site_occupancy
_atom_site_symmetry_multiplicity
_atom_site_calc_flag
_atom_site_refinement_flags
_atom_site_disorder_assembly
_atom_site_disorder_group
Pd1 Pd 1.0000 0.0000 0.0000 0.01040(10) Uani 1 2 d S . .
Cl1 Cl 0.65045(11) 0.16738(8) 0.01366(5) 0.01871(17) Uani 1 1 d . . .
N1 N 1.1483(4) 0.0955(3) 0.09364(18) 0.0161(5) Uani 1 1 d D . .
H01A H 1.279(4) 0.089(3) 0.0760(19) 0.007(7) Uiso 1 1 d D . .
H01B H 1.077(4) 0.181(2) 0.0821(19) 0.004(7) Uiso 1 1 d D . .
O1 O 0.6469(4) 0.1417(3) 0.51206(17) 0.0333(6) Uani 1 1 d . A .
C1 C 1.1003(5) 0.3144(3) 0.2223(2) 0.0196(6) Uani 1 1 d . . .
C2 C 0.8878(5) 0.3781(4) 0.2611(2) 0.0208(7) Uani 1 1 d . . .
C3 C 0.7670(5) 0.5225(4) 0.2217(2) 0.0260(7) Uani 1 1 d . . .
H3 H 0.6203 0.5647 0.2458 0.031 Uiso 1 1 calc R . .
C4 C 0.8549(6) 0.6058(4) 0.1486(2) 0.0279(7) Uani 1 1 d . . .
H4 H 0.7685 0.7033 0.1225 0.033 Uiso 1 1 calc R . .
C5 C 1.0692(6) 0.5460(4) 0.1137(2) 0.0249(7) Uani 1 1 d . . .
H5 H 1.1339 0.6033 0.0651 0.030 Uiso 1 1 calc R . .
C6 C 1.1888(5) 0.4023(3) 0.1500(2) 0.0212(7) Uani 1 1 d . . .
H6 H 1.3354 0.3617 0.1251 0.025 Uiso 1 1 calc R . .
C7 C 1.2363(5) 0.1546(3) 0.2512(2) 0.0199(6) Uani 1 1 d . . .
H7A H 1.2226 0.1259 0.3206 0.024 Uiso 1 1 calc R . .
H7B H 1.4018 0.1474 0.2388 0.024 Uiso 1 1 calc R . .
C8 C 1.1589(5) 0.0417(3) 0.1992(2) 0.0168(6) Uani 1 1 d . . .
C9 C 0.9209(5) 0.0250(4) 0.2299(2) 0.0215(7) Uani 1 1 d . . .
H9A H 0.8040 0.1185 0.2087 0.032 Uiso 1 1 calc R . .
H9B H 0.9208 0.0001 0.2995 0.032 Uiso 1 1 calc R . .
H9C H 0.8846 -0.0542 0.2013 0.032 Uiso 1 1 calc R . .
C10 C 1.3382(5) -0.1068(3) 0.2211(2) 0.0220(7) Uani 1 1 d . . .
H10A H 1.2893 -0.1800 0.1905 0.033 Uiso 1 1 calc R . .
H10B H 1.3528 -0.1399 0.2902 0.033 Uiso 1 1 calc R . .
H10C H 1.4880 -0.0962 0.1967 0.033 Uiso 1 1 calc R . .
C11 C 0.7958(5) 0.2982(4) 0.3439(2) 0.0227(7) Uani 1 1 d . . .
H11 H 0.9037 0.2168 0.3805 0.027 Uiso 1 1 calc R . .
C12 C 0.5812(6) 0.3267(4) 0.3727(2) 0.0291(8) Uani 1 1 d . A .
H12 H 0.4657 0.4043 0.3368 0.035 Uiso 1 1 calc R . .
C13 C 0.5161(6) 0.2403(4) 0.4601(2) 0.0294(8) Uani 1 1 d . . .
O2 O 0.2951(9) 0.2615(10) 0.4705(4) 0.0207(16) Uiso 0.480(17) 1 d P A 1
C14 C 0.1997(12) 0.1948(11) 0.5552(5) 0.0179(18) Uiso 0.480(17) 1 d P A 1
H14A H 0.3257 0.1409 0.6023 0.021 Uiso 0.480(17) 1 calc PR A 1
H14B H 0.1178 0.1232 0.5386 0.021 Uiso 0.480(17) 1 calc PR A 1
C15 C 0.035(2) 0.3149(12) 0.5965(7) 0.038(3) Uiso 0.480(17) 1 d P A 1
H15A H 0.1198 0.3795 0.6187 0.045 Uiso 0.480(17) 1 calc PR A 1
H15B H -0.0426 0.2707 0.6503 0.045 Uiso 0.480(17) 1 calc PR A 1
H15C H -0.0816 0.3733 0.5477 0.045 Uiso 0.480(17) 1 calc PR A 1
O2' O 0.2838(8) 0.3144(9) 0.4784(3) 0.0217(15) Uiso 0.520(17) 1 d P A 2
C14' C 0.1915(13) 0.2444(11) 0.5631(5) 0.0257(19) Uiso 0.520(17) 1 d P A 2
H14C H 0.3044 0.2213 0.6173 0.031 Uiso 0.520(17) 1 calc PR A 2
H14D H 0.1601 0.1508 0.5516 0.031 Uiso 0.520(17) 1 calc PR A 2
C15' C -0.0269(14) 0.3500(9) 0.5849(5) 0.0192(18) Uiso 0.520(17) 1 d P A 2
H15D H 0.0050 0.4437 0.5933 0.023 Uiso 0.520(17) 1 calc PR A 2
H15E H -0.0895 0.3076 0.6437 0.023 Uiso 0.520(17) 1 calc PR A 2
H15F H -0.1401 0.3681 0.5322 0.023 Uiso 0.520(17) 1 calc PR A 2

loop_
_atom_site_aniso_label
_atom_site_aniso_U_11
_atom_site_aniso_U_22
_atom_site_aniso_U_33
_atom_site_aniso_U_23
_atom_site_aniso_U_13
_atom_site_aniso_U_12
Pd1 0.00731(16) 0.01204(17) 0.01280(16) -0.00251(11) 0.00225(10) -0.00402(11)
Cl1 0.0128(4) 0.0199(4) 0.0242(4) -0.0056(3) 0.0030(3) -0.0045(3)
N1 0.0113(13) 0.0177(14) 0.0207(13) -0.0030(11) 0.0033(10) -0.0066(11)
O1 0.0272(13) 0.0413(15) 0.0314(13) -0.0026(12) 0.0078(11) -0.0116(12)
C1 0.0183(15) 0.0267(17) 0.0186(15) -0.0086(13) -0.0002(12) -0.0116(13)
C2 0.0187(16) 0.0294(17) 0.0196(15) -0.0089(13) 0.0017(12) -0.0124(13)
C3 0.0180(16) 0.0336(19) 0.0267(17) -0.0102(15) 0.0030(13) -0.0038(14)
C4 0.0271(18) 0.0247(18) 0.0300(18) -0.0036(14) -0.0012(14) -0.0040(14)
C5 0.0292(18) 0.0277(18) 0.0226(16) -0.0066(14) 0.0040(13) -0.0143(15)
C6 0.0170(15) 0.0290(17) 0.0234(16) -0.0103(14) 0.0056(12) -0.0128(13)
C7 0.0155(15) 0.0292(17) 0.0191(15) -0.0075(13) 0.0031(11) -0.0111(13)
C8 0.0176(15) 0.0213(16) 0.0145(14) -0.0020(12) 0.0008(11) -0.0112(12)
C9 0.0203(16) 0.0316(18) 0.0185(15) -0.0082(13) 0.0060(12) -0.0150(14)
C10 0.0201(16) 0.0247(17) 0.0212(15) -0.0013(13) -0.0016(12) -0.0072(13)
C11 0.0223(16) 0.0311(18) 0.0191(15) -0.0108(13) 0.0021(12) -0.0110(14)
C12 0.0260(18) 0.045(2) 0.0199(16) -0.0052(15) 0.0028(13) -0.0148(16)
C13 0.0208(17) 0.053(2) 0.0207(16) -0.0115(16) 0.0046(13) -0.0180(17)

loop_
_atom_type_symbol
_atom_type_description
_atom_type_scat_dispersion_real
_atom_type_scat_dispersion_imag
_atom_type_scat_source
C C 0.0033 0.0016 'International Tables Vol C Tables 4.2.6.8 and 6.1.1.4'
H H 0.0000 0.0000 'International Tables Vol C Tables 4.2.6.8 and 6.1.1.4'
N N 0.0061 0.0033 'International Tables Vol C Tables 4.2.6.8 and 6.1.1.4'
O O 0.0106 0.0060 'International Tables Vol C Tables 4.2.6.8 and 6.1.1.4'
Cl Cl 0.1484 0.1585 'International Tables Vol C Tables 4.2.6.8 and 6.1.1.4'
Pd Pd -0.9988 1.0072 'International Tables Vol C Tables 4.2.6.8 and 6.1.1.4'

loop_
_geom_angle_atom_site_label_1
_geom_angle_atom_site_label_2
_geom_angle_atom_site_label_3
_geom_angle
_geom_angle_site_symmetry_1
_geom_angle_site_symmetry_3
N1 Pd1 N1 180.0 2_755 .
N1 Pd1 Cl1 90.60(7) 2_755 .
N1 Pd1 Cl1 89.40(7) . .
N1 Pd1 Cl1 89.40(7) 2_755 2_755
N1 Pd1 Cl1 90.60(7) . 2_755
Cl1 Pd1 Cl1 180.0 . 2_755
C8 N1 Pd1 121.72(18) . .
C6 C1 C2 118.3(3) . .
C6 C1 C7 117.6(3) . .
C2 C1 C7 124.0(3) . .
C3 C2 C1 118.6(3) . .
C3 C2 C11 119.9(3) . .
C1 C2 C11 121.4(3) . .
C4 C3 C2 122.0(3) . .
C5 C4 C3 119.4(3) . .
C6 C5 C4 119.6(3) . .
C5 C6 C1 122.0(3) . .
C1 C7 C8 114.9(2) . .
N1 C8 C10 109.0(2) . .
N1 C8 C9 108.6(2) . .
C10 C8 C9 110.2(2) . .
N1 C8 C7 108.9(2) . .
C10 C8 C7 108.5(2) . .
C9 C8 C7 111.5(2) . .
C12 C11 C2 127.4(3) . .
C11 C12 C13 121.3(3) . .
O1 C13 O2 119.3(4) . .
O1 C13 O2' 127.3(3) . .
O2 C13 O2' 21.2(3) . .
O1 C13 C12 125.4(3) . .
O2 C13 C12 114.4(4) . .
O2' C13 C12 106.4(3) . .
C13 O2 C14 122.0(5) . .
O2 C14 C15 108.6(6) . .
C13 O2' C14' 113.9(5) . .
O2' C14' C15' 107.6(6) . .

loop_
_geom_bond_atom_site_label_1
_geom_bond_atom_site_label_2
_geom_bond_distance
_geom_bond_site_symmetry_2
Pd1 N1 2.052(2) 2_755
Pd1 N1 2.052(2) .
Pd1 Cl1 2.3000(7) .
Pd1 Cl1 2.3001(7) 2_755
N1 C8 1.502(4) .
O1 C13 1.201(4) .
C1 C6 1.403(4) .
C1 C2 1.406(4) .
C1 C7 1.512(4) .
C2 C3 1.399(4) .
C2 C11 1.473(4) .
C3 C4 1.384(4) .
C4 C5 1.381(4) .
C5 C6 1.380(4) .
C7 C8 1.557(4) .
C8 C10 1.519(4) .
C8 C9 1.523(4) .
C11 C12 1.316(4) .
C12 C13 1.480(4) .
C13 O2 1.294(6) .
C13 O2' 1.426(6) .
O2 C14 1.449(8) .
C14 C15 1.495(11) .
O2' C14' 1.452(8) .
C14' C15' 1.488(10) .

loop_
_geom_hbond_atom_site_label_D
_geom_hbond_atom_site_label_H
_geom_hbond_atom_site_label_A
_geom_hbond_distance_DH
_geom_hbond_distance_HA
_geom_hbond_distance_DA
_geom_hbond_angle_DHA
_geom_hbond_site_symmetry_A
N1 H01A Cl1 0.81(2) 2.62(2) 3.390(3) 160(3) 1_655
C5 H5 Cl1 0.95 2.87 3.761(3) 155.9 2_765
